data_1549300
loop_
_publ_author_name
'Rottsch\"afer, Dennis'
'Neumann, Beate'
'Stammler, Hans-Georg'
'Andrada, Diego M.'
'Ghadwal, Rajendra S.'

_publ_section_title
;
 Kekul\'e diradicaloids derived from a classical N-heterocyclic carbene.
;
_journal_issue 22
_journal_name_full 'Chemical science'
_journal_page_first 4970
_journal_page_last 4976
_journal_paper_doi 10.1039/c8sc01209a
_journal_volume 9
_journal_year 2018
_chemical_formula_moiety 'C60 H80 N4, 2(I), 2(C H4 O)'
_chemical_formula_sum 'C62 H88 I2 N4 O2'
_chemical_formula_weight 1175.16
_space_group_crystal_system monoclinic
_space_group_IT_number 14
_space_group_name_Hall '-P 2yn'
_space_group_name_H-M_alt 'P 1 21/n 1'
_symmetry_space_group_name_Hall '-P 2yn'
_symmetry_space_group_name_H-M 'P 1 21/n 1'
_atom_sites_solution_hydrogens mixed
_atom_sites_solution_primary dual
_audit_creation_date 2017-12-07
_audit_creation_method
;
Olex2 1.2
(compiled 2017.08.10 svn.r3458 for OlexSys, GUI svn.r5381)
;
_audit_update_record
;
2018-02-28 deposited with the CCDC.
2018-04-23 downloaded from the CCDC.
;
_cell_angle_alpha 90
_cell_angle_beta 97.6225(9)
_cell_angle_gamma 90
_cell_formula_units_Z 2
_cell_length_a 14.01776(12)
_cell_length_b 11.68842(10)
_cell_length_c 18.61137(19)
_cell_measurement_reflns_used 68766
_cell_measurement_temperature 99.99(10)
_cell_measurement_theta_max 31.8190
_cell_measurement_theta_min 2.0570
_cell_volume 3022.44(5)
_computing_cell_refinement 'CrysAlisPro 1.171.39.15e (Rigaku OD, 2015)'
_computing_data_collection 'CrysAlisPro 1.171.39.15e (Rigaku OD, 2015)'
_computing_data_reduction 'CrysAlisPro 1.171.39.15e (Rigaku OD, 2015)'
_computing_molecular_graphics 'Olex2 (Dolomanov et al., 2009)'
_computing_publication_material 'Olex2 (Dolomanov et al., 2009)'
_computing_structure_refinement 'ShelXL (Sheldrick, 2015)'
_computing_structure_solution 'ShelXT (Sheldrick, 2015)'
_diffrn_ambient_environment N~2~
_diffrn_ambient_temperature 99.99(10)
_diffrn_detector 'CCD plate'
_diffrn_detector_area_resol_mean 8.0951
_diffrn_detector_type Eos
_diffrn_measured_fraction_theta_full 1.000
_diffrn_measured_fraction_theta_max 1.000
_diffrn_measurement_details
;
List of Runs (angles in degrees, time in seconds):

  # Type    Start    End  Width  t~exp~   \w     \q     \k     \f   Frames
#--------------------------------------------------------------------------
  1  \w    -93.00   5.00   1.00    1.25    --  -23.50 -77.00   0.00   98
  2  \w      6.00  93.00   1.00    1.25    --   24.78  57.00  60.00   87
  3  \w      6.00  93.00   1.00    1.25    --   24.78  57.00-120.00   87
  4  \w    -20.00  65.00   1.00    1.25    --   24.78 -99.00-150.00   85
  5  \w      6.00  93.00   1.00    1.25    --   24.78  57.00 150.00   87
  6  \w    -44.00  43.00   1.00    1.25    --   24.78 -57.00  90.00   87
  7  \w      6.00  83.00   1.00    1.25    --   24.78-130.00  58.60   77
  8  \w     -4.00  94.00   1.00    1.25    --   24.78  77.00 -60.00   98
  9  \w    -44.00  43.00   1.00    1.25    --   24.78 -57.00   0.00   87
 10  \w    -44.00  43.00   1.00    1.25    --   24.78 -57.00 -90.00   87
 11  \w    -95.00  48.00   1.00    1.25    --  -23.50   0.00-180.00  143
 12  \w    -95.00  48.00   1.00    1.25    --  -23.50   0.00-150.00  143
 13  \w     -4.00  94.00   1.00    1.25    --   24.78  77.00-180.00   98
 14  \w      3.00  95.00   1.00    1.25    --   24.78  38.00 120.00   92
 15  \w      6.00  93.00   1.00    1.25    --   24.78  57.00 130.00   87
 16  \w      6.00  93.00   1.00    1.25    --   24.78  57.00   0.00   87
 17  \w    -20.00  65.00   1.00    1.25    --   24.78 -99.00  90.00   85
 18  \w    -10.00  72.00   1.00    1.25    --   24.78-111.00-111.39   82
 19  \w    -46.00  47.00   1.00    1.25    --   24.78 -38.00 150.00   93
 20  \w    -95.00  48.00   1.00    1.25    --  -23.50   0.00 -90.00  143
 21  \w    -95.00  48.00   1.00    1.25    --  -23.50   0.00 -60.00  143
 22  \w    -95.00  48.00   1.00    1.25    --  -23.50   0.00 -30.00  143
 23  \w    -95.00  48.00   1.00    1.25    --  -23.50   0.00-120.00  143
;
_diffrn_measurement_device 'four-circle diffractometer'
_diffrn_measurement_device_type 'SuperNova, Single source at offset/far, Eos'
_diffrn_measurement_method '\w scans'
_diffrn_orient_matrix_type 'CrysAlisPro convention (1999,Acta A55,543-557)'
_diffrn_orient_matrix_UB_11 -0.0418293000
_diffrn_orient_matrix_UB_12 -0.0209447000
_diffrn_orient_matrix_UB_13 0.0132613000
_diffrn_orient_matrix_UB_21 -0.0003972000
_diffrn_orient_matrix_UB_22 0.0488355000
_diffrn_orient_matrix_UB_23 0.0225820000
_diffrn_orient_matrix_UB_31 -0.0292732000
_diffrn_orient_matrix_UB_32 0.0292949000
_diffrn_orient_matrix_UB_33 -0.0281546000
_diffrn_radiation_monochromator mirror
_diffrn_radiation_probe x-ray
_diffrn_radiation_type MoK\a
_diffrn_radiation_wavelength 0.71073
_diffrn_reflns_av_R_equivalents 0.0508
_diffrn_reflns_av_unetI/netI 0.0175
_diffrn_reflns_Laue_measured_fraction_full 1.000
_diffrn_reflns_Laue_measured_fraction_max 1.000
_diffrn_reflns_limit_h_max 19
_diffrn_reflns_limit_h_min -19
_diffrn_reflns_limit_k_max 16
_diffrn_reflns_limit_k_min -16
_diffrn_reflns_limit_l_max 26
_diffrn_reflns_limit_l_min -26
_diffrn_reflns_number 171581
_diffrn_reflns_point_group_measured_fraction_full 1.000
_diffrn_reflns_point_group_measured_fraction_max 1.000
_diffrn_reflns_theta_full 25.242
_diffrn_reflns_theta_max 30.028
_diffrn_reflns_theta_min 1.714
_diffrn_source 'micro-focus sealed X-ray tube'
_diffrn_source_type 'SuperNova (Mo) X-ray Source'
_exptl_absorpt_coefficient_mu 1.083
_exptl_absorpt_correction_T_max 1.000
_exptl_absorpt_correction_T_min 0.307
_exptl_absorpt_correction_type gaussian
_exptl_absorpt_process_details
;
CrysAlisPro 1.171.39.15e (Rigaku Oxford Diffraction, 2015)
Numerical absorption correction based on gaussian integration over
            a multifaceted crystal model
Empirical absorption correction using spherical harmonics,
 implemented in SCALE3 ABSPACK scaling algorithm.
;
_exptl_crystal_colour 'clear colourless'
_exptl_crystal_colour_lustre clear
_exptl_crystal_colour_primary colourless
_exptl_crystal_density_diffrn 1.291
_exptl_crystal_description irregular
_exptl_crystal_F_000 1220
_exptl_crystal_size_max 0.391
_exptl_crystal_size_mid 0.308
_exptl_crystal_size_min 0.204
_refine_diff_density_max 0.416
_refine_diff_density_min -0.420
_refine_diff_density_rms 0.058
_refine_ls_extinction_method none
_refine_ls_goodness_of_fit_ref 1.037
_refine_ls_hydrogen_treatment mixed
_refine_ls_matrix_type full
_refine_ls_number_parameters 329
_refine_ls_number_reflns 8848
_refine_ls_number_restraints 0
_refine_ls_restrained_S_all 1.037
_refine_ls_R_factor_all 0.0260
_refine_ls_R_factor_gt 0.0220
_refine_ls_shift/su_max 0.003
_refine_ls_shift/su_mean 0.000
_refine_ls_structure_factor_coef Fsqd
_refine_ls_weighting_details 'w=1/[\s^2^(Fo^2^)+(0.0176P)^2^+1.7845P] where P=(Fo^2^+2Fc^2^)/3'
_refine_ls_weighting_scheme calc
_refine_ls_wR_factor_gt 0.0482
_refine_ls_wR_factor_ref 0.0499
_reflns_Friedel_coverage 0.000
_reflns_number_gt 8020
_reflns_number_total 8848
_reflns_threshold_expression 'I > 2\s(I)'
_cod_data_source_file c8sc01209a2.cif
_cod_data_source_block rottschaefer61
_cod_depositor_comments 'Adding full bibliography for 1549300--1549303.cif.'
_cod_database_code 1549300
_shelx_shelxl_version_number 2016/6
_chemical_oxdiff_formula 'C62 H88 I1 N4 O2'
_shelx_space_group_comment
;
The symmetry employed for this shelxl refinement is uniquely defined
by the following loop, which should always be used as a source of
symmetry information in preference to the above space-group names.
They are only intended as comments.
;
_reflns_odcompleteness_completeness 99.98
_reflns_odcompleteness_iscentric 1
_reflns_odcompleteness_theta 30.01
_olex2_refinement_description
;
1. Fixed Uiso
 At 1.2 times of:
  All C(H) groups, All C(H,H) groups
 At 1.5 times of:
  All C(H,H,H) groups
2.a Ternary CH refined with riding coordinates:
 C10(H10), C13(H13), C22(H22), C25(H25)
2.b Secondary CH2 refined with riding coordinates:
 C2(H2A,H2B), C3(H3A,H3B)
2.c Aromatic/amide H refined with riding coordinates:
 C6(H6), C7(H7), C8(H8), C18(H18), C19(H19), C20(H20), C29(H29), C30(H30)
2.d Idealised Me refined as rotating group:
 C11(H11A,H11B,H11C), C12(H12A,H12B,H12C), C14(H14A,H14B,H14C), C15(H15A,H15B,
 H15C), C23(H23A,H23B,H23C), C24(H24A,H24B,H24C), C26(H26A,H26B,H26C), C27(H27A,
 H27B,H27C), C31(H31A,H31B,H31C)
;
_olex2_date_sample_data_collection 2017-12-06
_olex2_submission_special_instructions 'No special instructions were received'
_oxdiff_exptl_absorpt_empirical_details
;
Empirical correction (ABSPACK) includes:
- Absorption correction using spherical harmonics
- Frame scaling
- Detector area scaling
;
_oxdiff_exptl_absorpt_empirical_full_max 1.223
_oxdiff_exptl_absorpt_empirical_full_min 0.849

loop_
_space_group_symop_operation_xyz
'x, y, z'
'-x+1/2, y+1/2, -z+1/2'
'-x, -y, -z'
'x-1/2, -y-1/2, z-1/2'

loop_
_atom_site_label
_atom_site_type_symbol
_atom_site_fract_x
_atom_site_fract_y
_atom_site_fract_z
_atom_site_U_iso_or_equiv
_atom_site_adp_type
_atom_site_occupancy
_atom_site_site_symmetry_order
_atom_site_calc_flag
_atom_site_refinement_flags_posn
N1 N 0.26909(7) 0.51231(8) 0.58241(5) 0.01220(18) Uani 1 1 d .
N2 N 0.38393(7) 0.45233(8) 0.66720(5) 0.01143(17) Uani 1 1 d .
C1 C 0.35998(8) 0.48017(9) 0.59792(6) 0.01064(19) Uani 1 1 d .
C2 C 0.22171(9) 0.51530(11) 0.64911(7) 0.0174(2) Uani 1 1 d .
H2A H 0.166590 0.464423 0.645082 0.021 Uiso 1 1 calc R
H2B H 0.201017 0.592183 0.659135 0.021 Uiso 1 1 calc R
C3 C 0.30177(9) 0.47408(11) 0.70809(7) 0.0172(2) Uani 1 1 d .
H3A H 0.317681 0.532399 0.744804 0.021 Uiso 1 1 calc R
H3B H 0.282830 0.404757 0.731118 0.021 Uiso 1 1 calc R
C4 C 0.22155(8) 0.54037(10) 0.51059(6) 0.0137(2) Uani 1 1 d .
C5 C 0.16590(8) 0.45485(11) 0.47184(7) 0.0169(2) Uani 1 1 d .
C6 C 0.12590(10) 0.48081(13) 0.40101(7) 0.0231(3) Uani 1 1 d .
H6 H 0.088855 0.426139 0.373783 0.028 Uiso 1 1 calc R
C7 C 0.14034(10) 0.58646(14) 0.37049(8) 0.0270(3) Uani 1 1 d .
H7 H 0.114650 0.601328 0.322738 0.032 Uiso 1 1 calc R
C8 C 0.19292(10) 0.66990(13) 0.41095(8) 0.0245(3) Uani 1 1 d .
H8 H 0.201116 0.740962 0.390137 0.029 Uiso 1 1 calc R
C9 C 0.23396(9) 0.64970(11) 0.48235(7) 0.0174(2) Uani 1 1 d .
C10 C 0.14598(9) 0.33915(11) 0.50428(8) 0.0198(2) Uani 1 1 d .
H10 H 0.187622 0.332010 0.550701 0.024 Uiso 1 1 calc R
C11 C 0.16841(11) 0.23936(13) 0.45622(9) 0.0309(3) Uani 1 1 d .
H11A H 0.124798 0.240759 0.411868 0.046 Uiso 1 1 calc GR
H11B H 0.161210 0.168541 0.481073 0.046 Uiso 1 1 calc GR
H11C H 0.233317 0.246064 0.445532 0.046 Uiso 1 1 calc GR
C12 C 0.04110(11) 0.33210(14) 0.51944(10) 0.0340(4) Uani 1 1 d .
H12A H 0.028840 0.392262 0.552119 0.051 Uiso 1 1 calc GR
H12B H 0.030181 0.259375 0.540893 0.051 Uiso 1 1 calc GR
H12C H -0.001287 0.340255 0.474796 0.051 Uiso 1 1 calc GR
C13 C 0.28670(9) 0.74485(11) 0.52639(8) 0.0206(3) Uani 1 1 d .
H13 H 0.316973 0.711938 0.572244 0.025 Uiso 1 1 calc R
C14 C 0.36628(11) 0.79695(14) 0.48773(9) 0.0318(3) Uani 1 1 d .
H14A H 0.407595 0.737212 0.474475 0.048 Uiso 1 1 calc GR
H14B H 0.403235 0.849922 0.519580 0.048 Uiso 1 1 calc GR
H14C H 0.337906 0.836363 0.444906 0.048 Uiso 1 1 calc GR
C15 C 0.21575(11) 0.83706(13) 0.54414(10) 0.0322(3) Uani 1 1 d .
H15A H 0.185467 0.871147 0.499992 0.048 Uiso 1 1 calc GR
H15B H 0.249718 0.894802 0.574040 0.048 Uiso 1 1 calc GR
H15C H 0.167602 0.803007 0.569523 0.048 Uiso 1 1 calc GR
C16 C 0.46189(8) 0.37518(10) 0.69317(6) 0.0126(2) Uani 1 1 d .
C17 C 0.45297(9) 0.25905(10) 0.67317(6) 0.0145(2) Uani 1 1 d .
C18 C 0.52720(10) 0.18535(11) 0.70086(7) 0.0198(2) Uani 1 1 d .
H18 H 0.522470 0.107810 0.689759 0.024 Uiso 1 1 calc R
C19 C 0.60782(10) 0.22583(12) 0.74463(7) 0.0221(3) Uani 1 1 d .
H19 H 0.657363 0.175824 0.761530 0.026 Uiso 1 1 calc R
C20 C 0.61488(9) 0.34060(12) 0.76330(7) 0.0205(2) Uani 1 1 d .
H20 H 0.669642 0.366862 0.792295 0.025 Uiso 1 1 calc R
C21 C 0.54126(9) 0.41754(10) 0.73936(6) 0.0153(2) Uani 1 1 d .
C22 C 0.36558(9) 0.21058(10) 0.62580(7) 0.0166(2) Uani 1 1 d .
H22 H 0.331131 0.274435 0.599931 0.020 Uiso 1 1 calc R
C23 C 0.29695(10) 0.15281(13) 0.67238(8) 0.0261(3) Uani 1 1 d .
H23A H 0.328404 0.088166 0.696993 0.039 Uiso 1 1 calc GR
H23B H 0.240196 0.127667 0.641883 0.039 Uiso 1 1 calc GR
H23C H 0.279315 0.206445 0.707391 0.039 Uiso 1 1 calc GR
C24 C 0.39224(10) 0.12525(13) 0.56927(8) 0.0249(3) Uani 1 1 d .
H24A H 0.436845 0.160326 0.541073 0.037 Uiso 1 1 calc GR
H24B H 0.335233 0.103105 0.537956 0.037 Uiso 1 1 calc GR
H24C H 0.421341 0.058820 0.593349 0.037 Uiso 1 1 calc GR
C25 C 0.54718(9) 0.54064(11) 0.76470(7) 0.0183(2) Uani 1 1 d .
H25 H 0.496980 0.583844 0.734551 0.022 Uiso 1 1 calc R
C26 C 0.52700(12) 0.54888(13) 0.84365(8) 0.0290(3) Uani 1 1 d .
H26A H 0.465413 0.515447 0.847804 0.044 Uiso 1 1 calc GR
H26B H 0.526829 0.627777 0.857964 0.044 Uiso 1 1 calc GR
H26C H 0.576126 0.508565 0.874526 0.044 Uiso 1 1 calc GR
C27 C 0.64424(10) 0.59598(12) 0.75665(8) 0.0257(3) Uani 1 1 d .
H27A H 0.693391 0.563335 0.791463 0.039 Uiso 1 1 calc GR
H27B H 0.640567 0.676865 0.764826 0.039 Uiso 1 1 calc GR
H27C H 0.659608 0.582442 0.708621 0.039 Uiso 1 1 calc GR
C28 C 0.43162(8) 0.48550(9) 0.54644(6) 0.0109(2) Uani 1 1 d .
C29 C 0.51128(8) 0.55601(10) 0.56650(6) 0.0135(2) Uani 1 1 d .
H29 H 0.518127 0.593329 0.611016 0.016 Uiso 1 1 calc R
C30 C 0.58029(8) 0.57048(10) 0.52007(6) 0.0136(2) Uani 1 1 d .
H30 H 0.633616 0.616903 0.533290 0.016 Uiso 1 1 calc R
I1 I 0.41279(2) 0.82305(2) 0.72122(2) 0.02068(3) Uani 1 1 d .
O1 O 0.61400(10) 0.80540(10) 0.62463(8) 0.0405(3) Uani 1 1 d .
C31 C 0.63576(10) 0.92208(12) 0.62316(8) 0.0250(3) Uani 1 1 d .
H31A H 0.584478 0.961767 0.594086 0.037 Uiso 1 1 calc GR
H31B H 0.694561 0.932578 0.602763 0.037 Uiso 1 1 calc GR
H31C H 0.643176 0.951977 0.671623 0.037 Uiso 1 1 calc GR
H1 H 0.5686(16) 0.8001(18) 0.6441(12) 0.047(6) Uiso 1 1 d .

loop_
_atom_site_aniso_label
_atom_site_aniso_U_11
_atom_site_aniso_U_22
_atom_site_aniso_U_33
_atom_site_aniso_U_23
_atom_site_aniso_U_13
_atom_site_aniso_U_12
N1 0.0110(4) 0.0147(4) 0.0114(4) 0.0017(4) 0.0033(3) 0.0013(3)
N2 0.0109(4) 0.0134(4) 0.0105(4) 0.0005(3) 0.0036(3) 0.0021(3)
C1 0.0117(5) 0.0090(5) 0.0115(5) -0.0006(4) 0.0025(4) -0.0004(4)
C2 0.0147(5) 0.0242(6) 0.0147(5) 0.0022(5) 0.0070(4) 0.0045(5)
C3 0.0160(5) 0.0231(6) 0.0139(5) 0.0029(5) 0.0074(4) 0.0059(5)
C4 0.0108(5) 0.0183(5) 0.0121(5) 0.0016(4) 0.0016(4) 0.0027(4)
C5 0.0117(5) 0.0194(6) 0.0196(6) -0.0013(5) 0.0024(4) 0.0029(4)
C6 0.0188(6) 0.0288(7) 0.0203(6) -0.0047(5) -0.0026(5) 0.0025(5)
C7 0.0243(7) 0.0388(8) 0.0162(6) 0.0035(6) -0.0032(5) 0.0060(6)
C8 0.0228(6) 0.0290(7) 0.0207(6) 0.0102(5) -0.0006(5) 0.0017(5)
C9 0.0138(5) 0.0195(6) 0.0187(6) 0.0045(5) 0.0015(4) 0.0012(4)
C10 0.0162(6) 0.0177(6) 0.0252(7) -0.0020(5) 0.0015(5) -0.0002(4)
C11 0.0313(8) 0.0226(7) 0.0397(9) -0.0095(6) 0.0080(7) -0.0014(6)
C12 0.0221(7) 0.0296(8) 0.0526(10) 0.0031(7) 0.0140(7) -0.0004(6)
C13 0.0187(6) 0.0168(6) 0.0253(7) 0.0060(5) -0.0008(5) -0.0013(5)
C14 0.0257(7) 0.0281(7) 0.0415(9) 0.0119(7) 0.0035(6) -0.0078(6)
C15 0.0277(7) 0.0241(7) 0.0430(9) -0.0040(6) -0.0022(7) 0.0031(6)
C16 0.0137(5) 0.0137(5) 0.0109(5) 0.0026(4) 0.0033(4) 0.0030(4)
C17 0.0171(5) 0.0142(5) 0.0128(5) 0.0016(4) 0.0042(4) 0.0011(4)
C18 0.0248(6) 0.0151(5) 0.0192(6) 0.0011(5) 0.0023(5) 0.0058(5)
C19 0.0222(6) 0.0221(6) 0.0209(6) 0.0026(5) -0.0010(5) 0.0095(5)
C20 0.0174(6) 0.0238(6) 0.0189(6) 0.0002(5) -0.0027(5) 0.0030(5)
C21 0.0166(5) 0.0163(5) 0.0131(5) 0.0008(4) 0.0019(4) 0.0017(4)
C22 0.0187(6) 0.0122(5) 0.0189(6) 0.0013(4) 0.0019(5) -0.0002(4)
C23 0.0230(6) 0.0270(7) 0.0305(7) -0.0038(6) 0.0119(6) -0.0047(5)
C24 0.0266(7) 0.0279(7) 0.0213(7) -0.0068(5) 0.0072(5) -0.0075(5)
C25 0.0193(6) 0.0169(6) 0.0172(6) -0.0020(5) -0.0032(5) 0.0009(5)
C26 0.0397(8) 0.0283(7) 0.0185(6) -0.0053(6) 0.0020(6) 0.0016(6)
C27 0.0235(6) 0.0222(6) 0.0291(7) 0.0002(5) -0.0051(6) -0.0034(5)
C28 0.0106(5) 0.0113(5) 0.0112(5) 0.0023(4) 0.0031(4) 0.0007(4)
C29 0.0136(5) 0.0162(5) 0.0110(5) -0.0021(4) 0.0029(4) -0.0017(4)
C30 0.0124(5) 0.0152(5) 0.0134(5) -0.0008(4) 0.0029(4) -0.0035(4)
I1 0.01990(4) 0.01998(4) 0.02278(5) -0.00089(3) 0.00515(3) 0.00394(3)
O1 0.0534(8) 0.0212(5) 0.0544(8) -0.0010(5) 0.0352(7) 0.0026(5)
C31 0.0230(6) 0.0228(6) 0.0297(7) -0.0048(5) 0.0058(6) 0.0014(5)

loop_
_atom_type_symbol
_atom_type_description
_atom_type_scat_dispersion_real
_atom_type_scat_dispersion_imag
_atom_type_scat_source
C C 0.0033 0.0016 'International Tables Vol C Tables 4.2.6.8 and 6.1.1.4'
H H 0.0000 0.0000 'International Tables Vol C Tables 4.2.6.8 and 6.1.1.4'
I I -0.4742 1.8119 'International Tables Vol C Tables 4.2.6.8 and 6.1.1.4'
N N 0.0061 0.0033 'International Tables Vol C Tables 4.2.6.8 and 6.1.1.4'
O O 0.0106 0.0060 'International Tables Vol C Tables 4.2.6.8 and 6.1.1.4'

loop_
_exptl_crystal_face_index_h
_exptl_crystal_face_index_k
_exptl_crystal_face_index_l
_exptl_crystal_face_perp_dist
-3 0 5 0.1022
3 0 -5 0.1022
2 5 -2 0.1403
-2 -5 2 0.1403
4 0 5 0.1425
-4 0 -5 0.1425
5 -1 -5 0.1202
-1 3 5 0.1689

loop_
_geom_angle_atom_site_label_1
_geom_angle_atom_site_label_2
_geom_angle_atom_site_label_3
_geom_angle
_geom_angle_site_symmetry_1
_geom_angle_site_symmetry_3
C1 N1 C2 110.43(9) . .
C1 N1 C4 125.24(9) . .
C4 N1 C2 124.33(9) . .
C1 N2 C3 110.02(9) . .
C1 N2 C16 123.92(9) . .
C16 N2 C3 122.52(9) . .
N1 C1 N2 113.15(10) . .
N1 C1 C28 124.33(10) . .
N2 C1 C28 122.23(10) . .
N1 C2 H2A 111.2 . .
N1 C2 H2B 111.2 . .
N1 C2 C3 102.96(9) . .
H2A C2 H2B 109.1 . .
C3 C2 H2A 111.2 . .
C3 C2 H2B 111.2 . .
N2 C3 C2 103.29(9) . .
N2 C3 H3A 111.1 . .
N2 C3 H3B 111.1 . .
C2 C3 H3A 111.1 . .
C2 C3 H3B 111.1 . .
H3A C3 H3B 109.1 . .
C5 C4 N1 117.89(10) . .
C9 C4 N1 119.16(11) . .
C9 C4 C5 122.94(11) . .
C4 C5 C10 123.12(11) . .
C6 C5 C4 117.12(12) . .
C6 C5 C10 119.74(12) . .
C5 C6 H6 119.4 . .
C7 C6 C5 121.25(13) . .
C7 C6 H6 119.4 . .
C6 C7 H7 119.9 . .
C8 C7 C6 120.10(13) . .
C8 C7 H7 119.9 . .
C7 C8 H8 119.3 . .
C7 C8 C9 121.42(13) . .
C9 C8 H8 119.3 . .
C4 C9 C13 122.86(11) . .
C8 C9 C4 117.07(12) . .
C8 C9 C13 120.05(12) . .
C5 C10 H10 107.8 . .
C5 C10 C11 112.54(12) . .
C5 C10 C12 110.56(11) . .
C11 C10 H10 107.8 . .
C11 C10 C12 110.06(12) . .
C12 C10 H10 107.8 . .
C10 C11 H11A 109.5 . .
C10 C11 H11B 109.5 . .
C10 C11 H11C 109.5 . .
H11A C11 H11B 109.5 . .
H11A C11 H11C 109.5 . .
H11B C11 H11C 109.5 . .
C10 C12 H12A 109.5 . .
C10 C12 H12B 109.5 . .
C10 C12 H12C 109.5 . .
H12A C12 H12B 109.5 . .
H12A C12 H12C 109.5 . .
H12B C12 H12C 109.5 . .
C9 C13 H13 107.9 . .
C9 C13 C14 111.80(12) . .
C9 C13 C15 110.43(11) . .
C14 C13 H13 107.9 . .
C14 C13 C15 110.84(12) . .
C15 C13 H13 107.9 . .
C13 C14 H14A 109.5 . .
C13 C14 H14B 109.5 . .
C13 C14 H14C 109.5 . .
H14A C14 H14B 109.5 . .
H14A C14 H14C 109.5 . .
H14B C14 H14C 109.5 . .
C13 C15 H15A 109.5 . .
C13 C15 H15B 109.5 . .
C13 C15 H15C 109.5 . .
H15A C15 H15B 109.5 . .
H15A C15 H15C 109.5 . .
H15B C15 H15C 109.5 . .
C17 C16 N2 118.36(10) . .
C21 C16 N2 119.10(10) . .
C21 C16 C17 122.49(11) . .
C16 C17 C22 123.27(11) . .
C18 C17 C16 117.49(11) . .
C18 C17 C22 119.20(11) . .
C17 C18 H18 119.5 . .
C19 C18 C17 121.08(12) . .
C19 C18 H18 119.5 . .
C18 C19 H19 119.9 . .
C18 C19 C20 120.22(12) . .
C20 C19 H19 119.9 . .
C19 C20 H20 119.4 . .
C19 C20 C21 121.21(12) . .
C21 C20 H20 119.4 . .
C16 C21 C25 122.20(11) . .
C20 C21 C16 117.43(11) . .
C20 C21 C25 120.35(11) . .
C17 C22 H22 107.9 . .
C17 C22 C23 110.71(11) . .
C17 C22 C24 112.94(10) . .
C23 C22 H22 107.9 . .
C24 C22 H22 107.9 . .
C24 C22 C23 109.26(11) . .
C22 C23 H23A 109.5 . .
C22 C23 H23B 109.5 . .
C22 C23 H23C 109.5 . .
H23A C23 H23B 109.5 . .
H23A C23 H23C 109.5 . .
H23B C23 H23C 109.5 . .
C22 C24 H24A 109.5 . .
C22 C24 H24B 109.5 . .
C22 C24 H24C 109.5 . .
H24A C24 H24B 109.5 . .
H24A C24 H24C 109.5 . .
H24B C24 H24C 109.5 . .
C21 C25 H25 107.8 . .
C21 C25 C26 110.39(11) . .
C21 C25 C27 112.58(11) . .
C26 C25 H25 107.8 . .
C27 C25 H25 107.8 . .
C27 C25 C26 110.23(11) . .
C25 C26 H26A 109.5 . .
C25 C26 H26B 109.5 . .
C25 C26 H26C 109.5 . .
H26A C26 H26B 109.5 . .
H26A C26 H26C 109.5 . .
H26B C26 H26C 109.5 . .
C25 C27 H27A 109.5 . .
C25 C27 H27B 109.5 . .
C25 C27 H27C 109.5 . .
H27A C27 H27B 109.5 . .
H27A C27 H27C 109.5 . .
H27B C27 H27C 109.5 . .
C29 C28 C1 116.03(10) . .
C30 C28 C1 123.05(10) 3_666 .
C30 C28 C29 120.83(10) 3_666 .
C28 C29 H29 119.9 . .
C30 C29 C28 120.18(10) . .
C30 C29 H29 119.9 . .
C28 C30 H30 120.5 3_666 .
C29 C30 C28 119.00(10) . 3_666
C29 C30 H30 120.5 . .
C31 O1 H1 106.3(16) . .
O1 C31 H31A 109.5 . .
O1 C31 H31B 109.5 . .
O1 C31 H31C 109.5 . .
H31A C31 H31B 109.5 . .
H31A C31 H31C 109.5 . .
H31B C31 H31C 109.5 . .

loop_
_geom_bond_atom_site_label_1
_geom_bond_atom_site_label_2
_geom_bond_distance
_geom_bond_site_symmetry_2
N1 C1 1.3230(14) .
N1 C2 1.4839(14) .
N1 C4 1.4498(15) .
N2 C1 1.3291(14) .
N2 C3 1.4840(14) .
N2 C16 1.4494(14) .
C1 C28 1.4784(15) .
C2 H2A 0.9700 .
C2 H2B 0.9700 .
C2 C3 1.5394(17) .
C3 H3A 0.9700 .
C3 H3B 0.9700 .
C4 C5 1.4066(17) .
C4 C9 1.4015(17) .
C5 C6 1.3958(18) .
C5 C10 1.5218(18) .
C6 H6 0.9300 .
C6 C7 1.385(2) .
C7 H7 0.9300 .
C7 C8 1.383(2) .
C8 H8 0.9300 .
C8 C9 1.3965(18) .
C9 C13 1.5146(19) .
C10 H10 0.9800 .
C10 C11 1.5278(19) .
C10 C12 1.5355(19) .
C11 H11A 0.9600 .
C11 H11B 0.9600 .
C11 H11C 0.9600 .
C12 H12A 0.9600 .
C12 H12B 0.9600 .
C12 H12C 0.9600 .
C13 H13 0.9800 .
C13 C14 1.5317(19) .
C13 C15 1.532(2) .
C14 H14A 0.9600 .
C14 H14B 0.9600 .
C14 H14C 0.9600 .
C15 H15A 0.9600 .
C15 H15B 0.9600 .
C15 H15C 0.9600 .
C16 C17 1.4086(16) .
C16 C21 1.4030(17) .
C17 C18 1.3956(17) .
C17 C22 1.5207(17) .
C18 H18 0.9300 .
C18 C19 1.3859(19) .
C19 H19 0.9300 .
C19 C20 1.3860(19) .
C20 H20 0.9300 .
C20 C21 1.3964(17) .
C21 C25 1.5130(17) .
C22 H22 0.9800 .
C22 C23 1.5343(18) .
C22 C24 1.5316(18) .
C23 H23A 0.9600 .
C23 H23B 0.9600 .
C23 H23C 0.9600 .
C24 H24A 0.9600 .
C24 H24B 0.9600 .
C24 H24C 0.9600 .
C25 H25 0.9800 .
C25 C26 1.5357(19) .
C25 C27 1.5318(19) .
C26 H26A 0.9600 .
C26 H26B 0.9600 .
C26 H26C 0.9600 .
C27 H27A 0.9600 .
C27 H27B 0.9600 .
C27 H27C 0.9600 .
C28 C29 1.3982(16) .
C28 C30 1.3905(16) 3_666
C29 H29 0.9300 .
C29 C30 1.3903(15) .
C30 H30 0.9300 .
O1 C31 1.3986(18) .
O1 H1 0.78(2) .
C31 H31A 0.9600 .
C31 H31B 0.9600 .
C31 H31C 0.9600 .

loop_
_geom_torsion_atom_site_label_1
_geom_torsion_atom_site_label_2
_geom_torsion_atom_site_label_3
_geom_torsion_atom_site_label_4
_geom_torsion
_geom_torsion_site_symmetry_1
_geom_torsion_site_symmetry_4
N1 C1 C28 C29 118.61(13) . .
N1 C1 C28 C30 -58.01(16) . 3_666
N1 C2 C3 N2 -0.35(12) . .
N1 C4 C5 C6 -175.86(10) . .
N1 C4 C5 C10 5.84(16) . .
N1 C4 C9 C8 175.19(11) . .
N1 C4 C9 C13 -6.50(17) . .
N2 C1 C28 C29 -54.74(15) . .
N2 C1 C28 C30 128.63(12) . 3_666
N2 C16 C17 C18 -177.72(10) . .
N2 C16 C17 C22 -0.09(16) . .
N2 C16 C21 C20 179.94(11) . .
N2 C16 C21 C25 1.64(17) . .
C1 N1 C2 C3 -1.95(13) . .
C1 N1 C4 C5 97.38(14) . .
C1 N1 C4 C9 -81.58(15) . .
C1 N2 C3 C2 2.55(13) . .
C1 N2 C16 C17 -66.82(15) . .
C1 N2 C16 C21 115.71(13) . .
C1 C28 C29 C30 -177.12(11) . .
C2 N1 C1 N2 3.87(14) . .
C2 N1 C1 C28 -170.02(10) . .
C2 N1 C4 C5 -82.33(14) . .
C2 N1 C4 C9 98.70(14) . .
C3 N2 C1 N1 -4.11(14) . .
C3 N2 C1 C28 169.93(10) . .
C3 N2 C16 C17 89.80(13) . .
C3 N2 C16 C21 -87.67(14) . .
C4 N1 C1 N2 -175.88(10) . .
C4 N1 C1 C28 10.23(18) . .
C4 N1 C2 C3 177.80(11) . .
C4 C5 C6 C7 -0.19(19) . .
C4 C5 C10 C11 -129.31(13) . .
C4 C5 C10 C12 107.16(14) . .
C4 C9 C13 C14 127.21(13) . .
C4 C9 C13 C15 -108.88(14) . .
C5 C4 C9 C8 -3.72(18) . .
C5 C4 C9 C13 174.59(11) . .
C5 C6 C7 C8 -1.9(2) . .
C6 C5 C10 C11 52.43(16) . .
C6 C5 C10 C12 -71.10(16) . .
C6 C7 C8 C9 1.2(2) . .
C7 C8 C9 C4 1.5(2) . .
C7 C8 C9 C13 -176.83(13) . .
C8 C9 C13 C14 -54.53(16) . .
C8 C9 C13 C15 69.38(16) . .
C9 C4 C5 C6 3.07(17) . .
C9 C4 C5 C10 -175.24(11) . .
C10 C5 C6 C7 178.18(12) . .
C16 N2 C1 N1 155.03(10) . .
C16 N2 C1 C28 -30.93(16) . .
C16 N2 C3 C2 -156.93(10) . .
C16 C17 C18 C19 -1.85(18) . .
C16 C17 C22 C23 -98.91(13) . .
C16 C17 C22 C24 138.20(12) . .
C16 C21 C25 C26 103.94(14) . .
C16 C21 C25 C27 -132.41(12) . .
C17 C16 C21 C20 2.57(17) . .
C17 C16 C21 C25 -175.73(11) . .
C17 C18 C19 C20 1.7(2) . .
C18 C17 C22 C23 78.68(14) . .
C18 C17 C22 C24 -44.20(16) . .
C18 C19 C20 C21 0.7(2) . .
C19 C20 C21 C16 -2.72(19) . .
C19 C20 C21 C25 175.62(12) . .
C20 C21 C25 C26 -74.32(15) . .
C20 C21 C25 C27 49.33(16) . .
C21 C16 C17 C18 -0.34(17) . .
C21 C16 C17 C22 177.30(11) . .
C22 C17 C18 C19 -179.59(12) . .
C28 C29 C30 C28 0.41(19) . 3_666
C30 C28 C29 C30 -0.42(19) 3_666 .

loop_
_exptl_oxdiff_crystal_face_indexfrac_h
_exptl_oxdiff_crystal_face_indexfrac_k
_exptl_oxdiff_crystal_face_indexfrac_l
_exptl_oxdiff_crystal_face_x
_exptl_oxdiff_crystal_face_y
_exptl_oxdiff_crystal_face_z
-3.0008 0.0006 5.0018 0.1918 0.1142 -0.0530
3.0008 -0.0006 -5.0018 -0.1918 -0.1142 0.0530
2.0005 4.9994 -2.0030 -0.2150 0.1981 0.1443
-2.0005 -4.9994 2.0030 0.2150 -0.1981 -0.1443
3.9987 0.0012 4.9982 -0.1010 0.1113 -0.2577
-3.9987 -0.0012 -4.9982 0.1010 -0.1113 0.2577
5.0006 -1.0004 -5.0025 -0.2546 -0.1638 -0.0348
-1.0008 3.0005 4.9997 0.0453 0.2598 -0.0236
